data_4341850
loop_
_publ_author_name
'Donnadio, Anna'
'Nocchetti, Morena'
'Costantino, Ferdinando'
'Taddei, Marco'
'Casciola, Mario'
'da Silva Lisboa, F\'abio'
'Vivani, Riccardo'

_publ_section_title
;
 A Layered Mixed Zirconium Phosphate/Phosphonate with Exposed Carboxylic
 and Phosphonic Groups: X-ray Powder Structure and Proton Conductivity
 Properties.
;
_journal_name_full 'Inorganic chemistry'
_journal_page_first 141126065853001
_journal_paper_doi 10.1021/ic502473w
_journal_year 2014
_chemical_formula_sum 'C8 N2 O20 P5 Zr2'
_chemical_formula_weight 781.39
_space_group_IT_number 15
_symmetry_cell_setting monoclinic
_symmetry_space_group_name_Hall '-C 2yc'
_symmetry_space_group_name_H-M 'C 1 2/c 1'
_audit_creation_method 'from EXP file using GSAS2CIF'
_cell_angle_alpha 90.0
_cell_angle_beta 98.474(6)
_cell_angle_gamma 90.0
_cell_formula_units_Z 4
_cell_length_a 29.9253(30)
_cell_length_b 8.4225(5)
_cell_length_c 9.0985(4)
_cell_measurement_temperature 298
_cell_volume 2268.2(3)
_computing_structure_refinement GSAS
_diffrn_ambient_temperature 298
_diffrn_radiation_polarisn_ratio 0.5
_diffrn_radiation_probe x-ray
_pd_calc_method 'Rietveld Refinement'
_pd_phase_name 1
_pd_proc_ls_prof_R_factor 0.0458
_pd_proc_ls_prof_wR_expected 0.0267
_pd_proc_ls_prof_wR_factor 0.0619
_refine_ls_goodness_of_fit_all 2.41
_refine_ls_matrix_type full
_refine_ls_number_parameters 85
_refine_ls_number_restraints 58
_refine_ls_R_Fsqd_factor 0.08154
_refine_ls_shift/su_max 0.01
_refine_ls_shift/su_mean 0.01
_cod_data_source_file ic502473w_si_001.cif
_cod_data_source_block compound_1
_cod_depositor_comments
;
The following automatic conversions were performed:

'_geom_bond_publ_flag' value 'N' changed to 'n' according to
/home/saulius/struct/COD-crude-data--automatic-downloads/rss-feeds/ACS/lib/dictionaries/cif_core.dic
dictionary named 'cif_core.dic' version 2.4.2 from 2011-04-26 (48
times).

'_geom_angle_publ_flag' value 'N' changed to 'n' according
to
/home/saulius/struct/COD-crude-data--automatic-downloads/rss-feeds/ACS/lib/dictionaries/cif_core.dic
dictionary named 'cif_core.dic' version 2.4.2 from 2011-04-26 (48
times).

Automatic conversion script
Id: cif_fix_values 2935 2014-11-11 08:27:57Z andrius 
;
_cod_original_cell_volume 2268.19(33)
_cod_database_code 4341850

loop_
_symmetry_equiv_pos_site_id
_symmetry_equiv_pos_as_xyz
1 +x,+y,+z
2 -x,+y,-z+1/2
3 -x,-y,-z
4 +x,-y,+z+1/2
5 +x+1/2,+y+1/2,+z
6 -x+1/2,+y+1/2,-z+1/2
7 -x+1/2,-y+1/2,-z
8 +x+1/2,-y+1/2,+z+1/2

loop_
_atom_site_type_symbol
_atom_site_label
_atom_site_fract_x
_atom_site_fract_y
_atom_site_fract_z
_atom_site_occupancy
_atom_site_thermal_displace_type
_atom_site_U_iso_or_equiv
_atom_site_symmetry_multiplicity
P P1 0.43829(26) 0.1413(8) 0.5710(9) 1.0 Uiso 0.02 8
O O2 0.4259(5) 0.1672(14) 0.7241(14) 1.0 Uiso 0.02 8
O O3 0.4287(5) -0.0419(15) 0.5257(16) 1.0 Uiso 0.02 8
C C4 0.4043(6) 0.2746(20) 0.4318(17) 1.0 Uiso 0.02 8
N N5 0.3560(5) 0.2685(16) 0.4461(15) 1.0 Uiso 0.02 8
C C6 0.3470(6) 0.3652(20) 0.5570(17) 1.0 Uiso 0.02 8
P P7 0.34119(28) 0.5800(8) 0.4903(11) 1.0 Uiso 0.02 8
O O8 0.3063(6) 0.5920(17) 0.3659(22) 1.0 Uiso 0.02 8
O O9 0.3286(6) 0.6904(18) 0.6248(18) 1.0 Uiso 0.02 8
C C10 0.3435(6) 0.1163(19) 0.4741(23) 1.0 Uiso 0.02 8
C C11 0.2941(5) 0.0896(15) 0.4045(15) 1.0 Uiso 0.02 8
O O12 0.2750(6) 0.1818(20) 0.2884(21) 1.0 Uiso 0.02 8
O O13 0.2692(7) -0.0085(21) 0.4663(21) 1.0 Uiso 0.02 8
Zr Zr14 0.44807(18) 0.2500(6) 0.9384(4) 1.0 Uiso 0.02 8
O O15 0.4695(5) 0.4629(16) 0.8325(19) 1.0 Uiso 0.02 8
O O16 0.4861(4) 0.1763(16) 0.5713(16) 1.0 Uiso 0.02 8
O O17 0.3867(4) 0.6387(16) 0.4414(18) 1.0 Uiso 0.02 8
P P18 0.5 0.5467(19) 0.75 1.0 Uiso 0.02 4
O O19 0.4723(5) 0.6586(16) 0.6425(16) 1.0 Uiso 0.02 8

loop_
_atom_type_symbol
_atom_type_number_in_cell
_atom_type_scat_dispersion_real
_atom_type_scat_dispersion_imag
_atom_type_scat_Cromer_Mann_a1
_atom_type_scat_Cromer_Mann_a2
_atom_type_scat_Cromer_Mann_a3
_atom_type_scat_Cromer_Mann_a4
_atom_type_scat_Cromer_Mann_b1
_atom_type_scat_Cromer_Mann_b2
_atom_type_scat_Cromer_Mann_b3
_atom_type_scat_Cromer_Mann_b4
_atom_type_scat_Cromer_Mann_c
_atom_type_scat_source
P 20.0 0.000 0.000 6.43450 1.90670 4.17910 27.1570 1.78000 0.52600 1.49080 68.1645 1.11490 International_Tables_Vol_C
O 80.0 0.000 0.000 3.04850 13.2771 2.28680 5.70110 1.54630 0.32390 0.86700 32.9089 0.25080 International_Tables_Vol_C
C 32.0 0.000 0.000 2.31000 20.8439 1.02000 10.2075 1.58860 0.56870 0.86500 51.6512 0.21560 International_Tables_Vol_C
N 8.0 0.000 0.000 12.2126 0.00570 3.13220 9.89330 2.01250 28.9975 1.16630 0.58260 -11.529 International_Tables_Vol_C
Zr 8.0 0.000 0.000 17.8765 1.27618 10.9480 11.9160 5.41732 0.11762 3.65721 87.6627 2.06929 International_Tables_Vol_C

loop_
_diffrn_radiation_wavelength
_diffrn_radiation_wavelength_wt
_diffrn_radiation_type
_diffrn_radiation_wavelength_id
1.540500 1.000 K\a~1~ 1
1.544300 0.500 K\a~2~ 2

loop_
_geom_angle_atom_site_label_1
_geom_angle_atom_site_label_2
_geom_angle_atom_site_label_3
_geom_angle
_geom_angle_site_symmetry_1
_geom_angle_site_symmetry_3
_geom_angle_publ_flag
O2 P1 O3 108.4(4) 1_555 1_555 n
O2 P1 C4 110.8(4) 1_555 1_555 n
O2 P1 O16 110.1(9) 1_555 1_555 n
O3 P1 C4 110.0(4) 1_555 1_555 n
O3 P1 O16 109.4(9) 1_555 1_555 n
C4 P1 O16 108.3(9) 1_555 1_555 n
P1 O2 Zr14 145.5(9) 1_555 1_555 n
P1 O3 Zr14 150.6(9) 1_555 4_554 n
P1 C4 N5 111.1(11) 1_555 1_555 n
C4 N5 C6 110.5(14) 1_555 1_555 n
C4 N5 C10 110.5(14) 1_555 1_555 n
C6 N5 C10 109.5(14) 1_555 1_555 n
N5 C6 P7 110.6(11) 1_555 1_555 n
C6 P7 O8 109.9(9) 1_555 1_555 n
C6 P7 O9 108.9(9) 1_555 1_555 n
C6 P7 O17 110.2(9) 1_555 1_555 n
O8 P7 O9 109.4(10) 1_555 1_555 n
O8 P7 O17 108.5(11) 1_555 1_555 n
O9 P7 O17 109.9(9) 1_555 1_555 n
N5 C10 C11 109.5(14) 1_555 1_555 n
C10 C11 O12 120.1(14) 1_555 1_555 n
C10 C11 O13 119.7(14) 1_555 1_555 n
O12 C11 O13 119.8(16) 1_555 1_555 n
O2 Zr14 O3 90.4(6) 1_555 4_555 n
O2 Zr14 O15 86.3(5) 1_555 1_555 n
O2 Zr14 O16 91.9(4) 1_555 2_656 n
O2 Zr14 O17 90.2(6) 1_555 4_565 n
O2 Zr14 O19 176.3(7) 1_555 4_565 n
O3 Zr14 O15 176.2(7) 4_555 1_555 n
O3 Zr14 O16 94.9(4) 4_555 2_656 n
O3 Zr14 O17 94.6(6) 4_555 4_565 n
O3 Zr14 O19 93.0(6) 4_555 4_565 n
O15 Zr14 O16 83.3(5) 1_555 2_656 n
O15 Zr14 O17 87.3(5) 1_555 4_565 n
O15 Zr14 O19 90.2(6) 1_555 4_565 n
O16 Zr14 O17 170.3(7) 2_656 4_565 n
O16 Zr14 O19 86.5(5) 2_656 4_565 n
O17 Zr14 O19 90.8(6) 4_565 4_565 n
Zr14 O15 P18 151.8(12) 1_555 1_555 n
P1 O16 Zr14 173.7(9) 1_555 2_656 n
P7 O17 Zr14 162.7(10) 1_555 4_564 n
O15 P18 O15 121.6(19) 1_555 2_656 n
O15 P18 O19 108.2(4) 1_555 1_555 n
O15 P18 O19 107.2(7) 1_555 2_656 n
O15 P18 O19 107.2(7) 2_656 1_555 n
O15 P18 O19 108.2(4) 2_656 2_656 n
O19 P18 O19 103.0(17) 1_555 2_656 n
Zr14 O19 P18 155.4(12) 4_564 1_555 n

loop_
_geom_bond_atom_site_label_1
_geom_bond_atom_site_label_2
_geom_bond_distance
_geom_bond_site_symmetry_2
_geom_bond_publ_flag
P1 O2 1.509(12) 1_555 n
P1 O3 1.612(12) 1_555 n
P1 C4 1.876(15) 1_555 n
P1 O16 1.459(13) 1_555 n
O2 P1 1.509(12) 1_555 n
O2 Zr14 2.084(12) 1_555 n
O3 P1 1.612(12) 1_555 n
O3 Zr14 2.043(12) 4_554 n
C4 P1 1.876(15) 1_555 n
C4 N5 1.470(16) 1_555 n
N5 C4 1.470(16) 1_555 n
N5 C6 1.354(15) 1_555 n
N5 C10 1.370(17) 1_555 n
C6 N5 1.354(15) 1_555 n
C6 P7 1.909(15) 1_555 n
C6 C10 2.225(18) 1_555 n
P7 C6 1.909(15) 1_555 n
P7 O8 1.426(18) 1_555 n
P7 O9 1.624(15) 1_555 n
P7 O17 1.574(12) 1_555 n
O8 P7 1.426(18) 1_555 n
O9 P7 1.624(15) 1_555 n
C10 N5 1.370(17) 1_555 n
C10 C6 2.225(18) 1_555 n
C10 C11 1.535(16) 1_555 n
C11 C10 1.535(16) 1_555 n
C11 O12 1.366(16) 1_555 n
C11 O13 1.297(17) 1_555 n
O12 C11 1.366(16) 1_555 n
O13 C11 1.297(17) 1_555 n
Zr14 O2 2.084(12) 1_555 n
Zr14 O3 2.043(12) 4_555 n
Zr14 O15 2.176(12) 1_555 n
Zr14 O16 2.081(11) 2_656 n
Zr14 O17 2.065(12) 4_565 n
Zr14 O19 2.042(12) 4_565 n
O15 Zr14 2.176(12) 1_555 n
O15 P18 1.448(12) 1_555 n
O16 P1 1.459(13) 1_555 n
O16 Zr14 2.081(11) 2_656 n
O17 P7 1.574(12) 1_555 n
O17 Zr14 2.065(12) 4_564 n
P18 O15 1.448(12) 1_555 n
P18 O15 1.448(12) 2_656 n
P18 O19 1.514(11) 1_555 n
P18 O19 1.514(11) 2_656 n
O19 Zr14 2.042(12) 4_564 n
O19 P18 1.514(11) 1_555 n
